data_4337392
loop_
_publ_author_name
'Kischel, Marcus'
'Dornberg, Gregor'
'Krautscheid, Harald'

_publ_section_title
;
 Trialkylphosphine-Stabilized Copper(I) Dialkylaluminum(III)
 Ethanedithiolate Complexes: Single-Source Precursors and a Novel
 Modification of Copper Aluminum Disulfide.
;
_journal_issue 3
_journal_name_full 'Inorganic chemistry'
_journal_page_first 1614
_journal_page_last 1623
_journal_paper_doi 10.1021/ic402675w
_journal_volume 53
_journal_year 2014
_chemical_compound_source 'synthesis as described'
_chemical_formula_moiety 'C15 H41 Al1 Cu1 P3 S2'
_chemical_formula_sum 'C15 H41 Al Cu P3 S2'
_chemical_formula_weight 469.03
_chemical_name_systematic
;
 ?
;
_space_group_IT_number 14
_symmetry_cell_setting monoclinic
_symmetry_Int_Tables_number 14
_symmetry_space_group_name_Hall '-P 2yn'
_symmetry_space_group_name_H-M 'P 1 21/n 1'
_atom_sites_solution_hydrogens geom
_atom_sites_solution_primary direct
_atom_sites_solution_secondary difmap
_audit_creation_date 2013-05-23T15:07:14-00:00
_audit_creation_method 'WinGX routine CIF_UPDATE'
_cell_angle_alpha 90
_cell_angle_beta 91.901(9)
_cell_angle_gamma 90
_cell_formula_units_Z 4
_cell_length_a 10.8223(12)
_cell_length_b 16.9838(13)
_cell_length_c 14.2081(16)
_cell_measurement_reflns_used 17062
_cell_measurement_temperature 213(2)
_cell_measurement_theta_max 26.93
_cell_measurement_theta_min 2.23
_cell_measurement_wavelength 0.71073
_cell_volume 2610.1(5)
_computing_cell_refinement 'STOE X-AREA'
_computing_data_reduction 'STOE X-AREA, STOE X-RED'
_computing_molecular_graphics 'DIAMOND 3.2'
_computing_publication_material
;
'WinGX publication routines'
Farrugia, L. J. (1999) WinGX, J. Appl. Cryst. 32, 837-838
;
_computing_structure_refinement
;
'SHELXL-97'
Sheldrick, G.M. (2008) Acta Cryst. A64, 112
;
_computing_structure_solution
;
'SIR-92'
Altomare, A., Cascarano, G., 
Giacovazzo, C. & Guagliardi, A. (1993) J. Appl. Cryst. 26, 343-350.
;
_diffrn_ambient_temperature 213(2)
_diffrn_detector 'image plate'
_diffrn_detector_type STOE
_diffrn_measured_fraction_theta_full 0.999
_diffrn_measured_fraction_theta_max 0.999
_diffrn_measurement_device '1-circle goniometer'
_diffrn_measurement_device_type 'STOE IPDS 1'
_diffrn_measurement_method '\f scans'
_diffrn_radiation_monochromator graphite
_diffrn_radiation_source 'fine-focus sealed tube'
_diffrn_radiation_type MoK\a
_diffrn_radiation_wavelength 0.71073
_diffrn_reflns_av_R_equivalents 0.0941
_diffrn_reflns_av_unetI/netI 0.0582
_diffrn_reflns_limit_h_max 13
_diffrn_reflns_limit_h_min -13
_diffrn_reflns_limit_k_max 20
_diffrn_reflns_limit_k_min -20
_diffrn_reflns_limit_l_max 17
_diffrn_reflns_limit_l_min -17
_diffrn_reflns_number 24532
_diffrn_reflns_theta_full 25.5
_diffrn_reflns_theta_max 25.5
_diffrn_reflns_theta_min 2.23
_diffrn_standards_number 0
_exptl_absorpt_coefficient_mu 1.211
_exptl_absorpt_correction_T_max 0.6247
_exptl_absorpt_correction_T_min 0.3028
_exptl_absorpt_correction_type numerical
_exptl_absorpt_process_details
;
Busing, W. R. & Levy, H. A. (1957) Acta Cryst. 10, 180-182. 
and  
Coppens, P., Leiserowitz, L. & Rabinovich, D. (1965) 
Acta Cryst. 1965, 1035-1038.
;
_exptl_crystal_colour colorless
_exptl_crystal_density_diffrn 1.194
_exptl_crystal_density_method 'not measured'
_exptl_crystal_description block
_exptl_crystal_F_000 1000
_exptl_crystal_size_max 0.55
_exptl_crystal_size_mid 0.48
_exptl_crystal_size_min 0.42
_refine_diff_density_max 0.428
_refine_diff_density_min -0.184
_refine_diff_density_rms 0.061
_refine_ls_extinction_method none
_refine_ls_goodness_of_fit_ref 0.882
_refine_ls_hydrogen_treatment constr
_refine_ls_matrix_type full
_refine_ls_number_parameters 210
_refine_ls_number_reflns 4852
_refine_ls_number_restraints 0
_refine_ls_restrained_S_all 0.882
_refine_ls_R_factor_all 0.0472
_refine_ls_R_factor_gt 0.0316
_refine_ls_shift/su_max 0.001
_refine_ls_shift/su_mean 0
_refine_ls_structure_factor_coef Fsqd
_refine_ls_weighting_details 'calc w=1/[\s^2^(Fo^2^)+(0.0318P)^2^+0.0000P] where P=(Fo^2^+2Fc^2^)/3'
_refine_ls_weighting_scheme calc
_refine_ls_wR_factor_gt 0.0679
_refine_ls_wR_factor_ref 0.0706
_reflns_number_gt 3585
_reflns_number_total 4852
_reflns_threshold_expression >2sigma(I)
_cod_data_source_file ic402675w_si_011.cif
_cod_data_source_block '[(Me3P)3CuSC2H4SAlEt2]'
_cod_original_sg_symbol_H-M 'P 21/n'
_cod_database_code 4337392

loop_
_symmetry_equiv_pos_as_xyz
'x, y, z'
'-x+1/2, y+1/2, -z+1/2'
'-x, -y, -z'
'x-1/2, -y-1/2, z-1/2'

loop_
_atom_site_label
_atom_site_type_symbol
_atom_site_fract_x
_atom_site_fract_y
_atom_site_fract_z
_atom_site_U_iso_or_equiv
_atom_site_adp_type
_atom_site_occupancy
_atom_site_symmetry_multiplicity
_atom_site_calc_flag
_atom_site_refinement_flags
C1 C 0.2349(3) 0.98166(19) 0.6484(2) 0.0587(8) Uani 1 1 d .
H1A H 0.2032 1.0328 0.6687 0.07 Uiso 1 1 calc R
H1B H 0.3144 0.9911 0.6193 0.07 Uiso 1 1 calc R
C2 C 0.1456(3) 0.9480(2) 0.5742(2) 0.0740(10) Uani 1 1 d .
H2A H 0.1799 0.9001 0.5486 0.111 Uiso 1 1 calc R
H2B H 0.1324 0.9861 0.524 0.111 Uiso 1 1 calc R
H2C H 0.0674 0.9362 0.6026 0.111 Uiso 1 1 calc R
C3 C 0.3467(3) 0.9704(2) 0.8698(2) 0.0713(9) Uani 1 1 d .
H3A H 0.2822 0.9887 0.9114 0.086 Uiso 1 1 calc R
H3B H 0.3968 0.9318 0.9052 0.086 Uiso 1 1 calc R
C4 C 0.4280(4) 1.0394(2) 0.8488(3) 0.0847(11) Uani 1 1 d .
H4A H 0.4928 1.0228 0.8077 0.127 Uiso 1 1 calc R
H4B H 0.4647 1.0596 0.9071 0.127 Uiso 1 1 calc R
H4C H 0.3789 1.0803 0.8181 0.127 Uiso 1 1 calc R
C5 C 0.2591(2) 0.72993(17) 0.76459(19) 0.0488(6) Uani 1 1 d .
H5A H 0.2683 0.6778 0.7362 0.059 Uiso 1 1 calc R
H5B H 0.2867 0.7265 0.8309 0.059 Uiso 1 1 calc R
C6 C 0.1241(2) 0.75451(18) 0.75826(18) 0.0496(7) Uani 1 1 d .
H6A H 0.074 0.714 0.7879 0.06 Uiso 1 1 calc R
H6B H 0.0973 0.7579 0.6918 0.06 Uiso 1 1 calc R
C7 C 0.6295(3) 0.95959(19) 0.6292(2) 0.0659(9) Uani 1 1 d .
H7A H 0.6723 0.9754 0.6873 0.099 Uiso 1 1 calc R
H7B H 0.5422 0.9716 0.633 0.099 Uiso 1 1 calc R
H7C H 0.6635 0.988 0.5768 0.099 Uiso 1 1 calc R
C8 C 0.5886(4) 0.8430(2) 0.49190(19) 0.0879(14) Uani 1 1 d .
H8A H 0.6282 0.8806 0.4514 0.132 Uiso 1 1 calc R
H8B H 0.5001 0.8522 0.4901 0.132 Uiso 1 1 calc R
H8C H 0.6052 0.79 0.4702 0.132 Uiso 1 1 calc R
C9 C 0.8151(3) 0.8479(3) 0.5990(3) 0.0878(12) Uani 1 1 d .
H9A H 0.8378 0.7938 0.5862 0.132 Uiso 1 1 calc R
H9B H 0.857 0.8654 0.6567 0.132 Uiso 1 1 calc R
H9C H 0.8393 0.8812 0.5472 0.132 Uiso 1 1 calc R
C10 C 0.7018(4) 0.8855(2) 0.8977(2) 0.0718(9) Uani 1 1 d .
H10A H 0.7289 0.8857 0.9635 0.108 Uiso 1 1 calc R
H10B H 0.6348 0.9229 0.8881 0.108 Uiso 1 1 calc R
H10C H 0.7702 0.9001 0.859 0.108 Uiso 1 1 calc R
C11 C 0.5423(3) 0.7639(2) 0.95822(19) 0.0712(10) Uani 1 1 d .
H11A H 0.5221 0.7083 0.9559 0.107 Uiso 1 1 calc R
H11B H 0.4673 0.7947 0.9495 0.107 Uiso 1 1 calc R
H11C H 0.5813 0.7764 1.0189 0.107 Uiso 1 1 calc R
C12 C 0.7841(3) 0.7286(2) 0.8986(2) 0.0672(9) Uani 1 1 d .
H12A H 0.8519 0.7427 0.8589 0.101 Uiso 1 1 calc R
H12B H 0.7652 0.6731 0.8907 0.101 Uiso 1 1 calc R
H12C H 0.8074 0.7389 0.9639 0.101 Uiso 1 1 calc R
C13 C 0.5675(4) 0.5688(2) 0.7594(2) 0.0768(10) Uani 1 1 d .
H13A H 0.5693 0.5171 0.7305 0.115 Uiso 1 1 calc R
H13B H 0.489 0.5762 0.7892 0.115 Uiso 1 1 calc R
H13C H 0.6343 0.5731 0.8063 0.115 Uiso 1 1 calc R
C14 C 0.4759(4) 0.6106(2) 0.5782(2) 0.0813(11) Uani 1 1 d .
H14A H 0.4869 0.6409 0.5213 0.122 Uiso 1 1 calc R
H14B H 0.3924 0.6179 0.5994 0.122 Uiso 1 1 calc R
H14C H 0.4897 0.5553 0.5654 0.122 Uiso 1 1 calc R
C15 C 0.7317(4) 0.6158(2) 0.6202(3) 0.0934(13) Uani 1 1 d .
H15A H 0.7311 0.5598 0.6068 0.14 Uiso 1 1 calc R
H15B H 0.7986 0.6278 0.665 0.14 Uiso 1 1 calc R
H15C H 0.7434 0.6449 0.5624 0.14 Uiso 1 1 calc R
Al1 Al 0.26379(7) 0.91466(5) 0.76130(5) 0.04523(19) Uani 1 1 d .
P1 P 0.64924(6) 0.85445(4) 0.61168(4) 0.03897(16) Uani 1 1 d .
P2 P 0.64790(6) 0.78721(4) 0.86502(4) 0.04211(17) Uani 1 1 d .
P3 P 0.58575(7) 0.64385(4) 0.66937(5) 0.04447(17) Uani 1 1 d .
S1 S 0.35482(6) 0.80111(4) 0.70355(4) 0.04158(16) Uani 1 1 d .
S2 S 0.09628(7) 0.84866(5) 0.81474(5) 0.0568(2) Uani 1 1 d .
Cu1 Cu 0.56824(3) 0.770910(18) 0.716825(18) 0.03549(9) Uani 1 1 d .

loop_
_atom_site_aniso_label
_atom_site_aniso_U_11
_atom_site_aniso_U_22
_atom_site_aniso_U_33
_atom_site_aniso_U_23
_atom_site_aniso_U_13
_atom_site_aniso_U_12
C1 0.0420(16) 0.050(2) 0.0845(19) 0.0175(15) 0.0069(14) 0.0030(14)
C2 0.072(2) 0.082(3) 0.0670(18) 0.0227(17) -0.0033(16) 0.0020(19)
C3 0.069(2) 0.065(2) 0.079(2) -0.0124(17) -0.0004(16) -0.0062(18)
C4 0.071(2) 0.075(3) 0.108(3) -0.014(2) -0.006(2) -0.008(2)
C5 0.0410(15) 0.0375(16) 0.0681(15) 0.0043(13) 0.0066(12) -0.0046(12)
C6 0.0372(14) 0.0551(19) 0.0571(14) -0.0003(12) 0.0088(11) -0.0084(13)
C7 0.073(2) 0.048(2) 0.0770(19) -0.0005(15) 0.0183(16) -0.0035(17)
C8 0.133(4) 0.085(3) 0.0448(15) 0.0084(16) -0.0057(18) -0.051(3)
C9 0.0423(19) 0.084(3) 0.139(3) 0.021(2) 0.0328(19) -0.0008(18)
C10 0.077(2) 0.061(2) 0.0756(19) -0.0055(16) -0.0236(17) -0.0079(18)
C11 0.064(2) 0.100(3) 0.0494(15) 0.0093(16) 0.0106(14) 0.0029(19)
C12 0.0502(18) 0.075(3) 0.0754(18) 0.0023(17) -0.0139(14) 0.0112(17)
C13 0.094(3) 0.050(2) 0.086(2) 0.0174(17) 0.0036(19) -0.0061(19)
C14 0.091(3) 0.075(3) 0.078(2) -0.0201(19) -0.0117(19) -0.010(2)
C15 0.072(3) 0.061(2) 0.150(4) -0.008(2) 0.045(2) 0.018(2)
Al1 0.0380(4) 0.0416(5) 0.0563(4) 0.0013(3) 0.0048(3) 0.0009(4)
P1 0.0332(3) 0.0426(4) 0.0415(3) 0.0015(3) 0.0074(2) -0.0062(3)
P2 0.0371(3) 0.0497(5) 0.0392(3) 0.0028(3) -0.0032(2) -0.0002(3)
P3 0.0412(4) 0.0374(4) 0.0551(4) -0.0009(3) 0.0045(3) 0.0040(3)
S1 0.0302(3) 0.0434(4) 0.0515(3) 0.0063(3) 0.0073(2) 0.0041(3)
S2 0.0465(4) 0.0581(5) 0.0671(4) -0.0005(4) 0.0243(3) 0.0011(3)
Cu1 0.03141(15) 0.03795(18) 0.03723(14) 0.00203(12) 0.00312(10) -0.00091(13)

loop_
_atom_type_symbol
_atom_type_description
_atom_type_scat_dispersion_real
_atom_type_scat_dispersion_imag
_atom_type_scat_source
C C 0.0033 0.0016 'International Tables Vol C Tables 4.2.6.8 and 6.1.1.4'
H H 0 0 'International Tables Vol C Tables 4.2.6.8 and 6.1.1.4'
Al Al 0.0645 0.0514 'International Tables Vol C Tables 4.2.6.8 and 6.1.1.4'
P P 0.1023 0.0942 'International Tables Vol C Tables 4.2.6.8 and 6.1.1.4'
S S 0.1246 0.1234 'International Tables Vol C Tables 4.2.6.8 and 6.1.1.4'
Cu Cu 0.3201 1.2651 'International Tables Vol C Tables 4.2.6.8 and 6.1.1.4'

loop_
_geom_angle_atom_site_label_1
_geom_angle_atom_site_label_2
_geom_angle_atom_site_label_3
_geom_angle
C2 C1 Al1 115.2(2)
C4 C3 Al1 117.9(2)
C6 C5 S1 110.4(2)
C5 C6 S2 112.9(2)
C1 Al1 C3 114.02(15)
C1 Al1 S2 116.44(10)
C3 Al1 S2 108.52(11)
C1 Al1 S1 104.32(10)
C3 Al1 S1 118.74(12)
S2 Al1 S1 93.47(4)
C9 P1 C8 103.2(2)
C9 P1 C7 101.24(18)
C8 P1 C7 101.17(18)
C9 P1 Cu1 115.78(13)
C8 P1 Cu1 114.64(12)
C7 P1 Cu1 118.47(9)
C11 P2 C10 102.51(18)
C11 P2 C12 102.24(16)
C10 P2 C12 100.58(17)
C11 P2 Cu1 114.88(12)
C10 P2 Cu1 117.22(11)
C12 P2 Cu1 117.02(11)
C15 P3 C14 101.6(2)
C15 P3 C13 101.7(2)
C14 P3 C13 101.48(19)
C15 P3 Cu1 116.52(14)
C14 P3 Cu1 116.57(14)
C13 P3 Cu1 116.40(13)
C5 S1 Al1 97.32(9)
C5 S1 Cu1 112.67(10)
Al1 S1 Cu1 125.08(4)
C6 S2 Al1 98.05(9)
P1 Cu1 P2 113.20(3)
P1 Cu1 P3 111.26(3)
P2 Cu1 P3 111.05(3)
P1 Cu1 S1 102.14(3)
P2 Cu1 S1 112.81(3)
P3 Cu1 S1 105.84(3)

loop_
_geom_bond_atom_site_label_1
_geom_bond_atom_site_label_2
_geom_bond_distance
C1 C2 1.518(5)
C1 Al1 1.983(3)
C3 C4 1.500(5)
C3 Al1 1.996(3)
C5 C6 1.519(4)
C5 S1 1.829(3)
C6 S2 1.819(3)
C7 P1 1.817(3)
C8 P1 1.814(3)
C9 P1 1.814(3)
C10 P2 1.823(4)
C11 P2 1.821(3)
C12 P2 1.828(3)
C13 P3 1.821(3)
C14 P3 1.819(4)
C15 P3 1.812(3)
Al1 S2 2.2827(11)
Al1 S1 2.3273(10)
P1 Cu1 2.2584(7)
P2 Cu1 2.2656(7)
P3 Cu1 2.2707(8)
S1 Cu1 2.3674(7)
